data_1558645
loop_
_publ_author_name
'Rekhroukh, Feriel'
'Chen, Wenyi'
'Brown, Ryan'
'White, Andrew J. P.'
'Crimmin, Mark Richard'

_publ_section_title
;
 Palladium-Catalysed C--F Alumination of Fluorobenzenes: Mechanistic
 Diversity and Origin of Selectivity
;
_journal_name_full 'Chemical Science'
_journal_paper_doi 10.1039/D0SC01915A
_journal_year 2020
_chemical_formula_moiety '0.75(C29 H33 Al F2 N2), 0.25(C29 H34 Al F N2)'
_chemical_formula_sum 'C29 H33.25 Al F1.75 N2'
_chemical_formula_weight 470.05
_space_group_crystal_system orthorhombic
_space_group_IT_number 62
_space_group_name_Hall '-P 2ac 2n'
_space_group_name_H-M_alt 'P n m a'
_atom_sites_solution_hydrogens geom
_audit_creation_method SHELXL-2017/1
_audit_update_record
;
2019-05-21 deposited with the CCDC.	2020-07-21 downloaded from the CCDC.
;
_cell_angle_alpha 90
_cell_angle_beta 90
_cell_angle_gamma 90
_cell_formula_units_Z 4
_cell_length_a 14.5388(5)
_cell_length_b 20.1047(6)
_cell_length_c 8.9393(3)
_cell_measurement_reflns_used 1655
_cell_measurement_temperature 173(2)
_cell_measurement_theta_max 73.7470
_cell_measurement_theta_min 4.3740
_cell_volume 2612.94(15)
_computing_cell_refinement 'CrysAlisPro, Rigaku OD'
_computing_data_collection 'CrysAlisPro, Rigaku OD'
_computing_data_reduction 'CrysAlisPro, Rigaku OD'
_computing_molecular_graphics 'Bruker SHELXTL'
_computing_publication_material 'CIFTAB-2014 (Sheldrick, 2017)'
_computing_structure_refinement 'SHELXL-2017/1 (Sheldrick, 2017)'
_computing_structure_solution 'SHELXS-2014 (Sheldrick, 2017)'
_diffrn_ambient_temperature 173(2)
_diffrn_detector_area_resol_mean 10.4115
_diffrn_measured_fraction_theta_full 0.985
_diffrn_measured_fraction_theta_max 0.961
_diffrn_measurement_device_type 'Agilent Xcalibur PX Ultra A'
_diffrn_measurement_method 'omega scans'
_diffrn_radiation_type CuK\a
_diffrn_radiation_wavelength 1.54184
_diffrn_reflns_av_R_equivalents 0.0381
_diffrn_reflns_av_unetI/netI 0.0432
_diffrn_reflns_Laue_measured_fraction_full 0.985
_diffrn_reflns_Laue_measured_fraction_max 0.961
_diffrn_reflns_limit_h_max 17
_diffrn_reflns_limit_h_min -12
_diffrn_reflns_limit_k_max 8
_diffrn_reflns_limit_k_min -24
_diffrn_reflns_limit_l_max 8
_diffrn_reflns_limit_l_min -10
_diffrn_reflns_number 5296
_diffrn_reflns_point_group_measured_fraction_full 0.985
_diffrn_reflns_point_group_measured_fraction_max 0.961
_diffrn_reflns_theta_full 67.684
_diffrn_reflns_theta_max 73.856
_diffrn_reflns_theta_min 4.398
_diffrn_source 'Enhance Ultra (Cu) X-ray Source'
_exptl_absorpt_coefficient_mu 0.929
_exptl_absorpt_correction_T_max 0.894
_exptl_absorpt_correction_T_min 0.831
_exptl_absorpt_correction_type analytical
_exptl_absorpt_process_details
; 
CrysAlisPro 1.171.38.46 (Rigaku Oxford Diffraction, 2015) 
Analytical numeric absorption correction using a multifaceted crystal 
model based on expressions derived by R.C. Clark & J.S. Reid. 
(Clark, R. C. & Reid, J. S. (1995). Acta Cryst. A51, 887-897) 
Empirical absorption correction using spherical harmonics, 
implemented in SCALE3 ABSPACK scaling algorithm. 
;
_exptl_crystal_colour Colourless
_exptl_crystal_density_diffrn 1.195
_exptl_crystal_description blocks
_exptl_crystal_F_000 1000
_exptl_crystal_size_max 0.307
_exptl_crystal_size_mid 0.158
_exptl_crystal_size_min 0.149
_refine_diff_density_max 0.535
_refine_diff_density_min -0.276
_refine_diff_density_rms 0.058
_refine_ls_extinction_method none
_refine_ls_goodness_of_fit_ref 1.034
_refine_ls_hydrogen_treatment constr
_refine_ls_matrix_type full
_refine_ls_number_parameters 173
_refine_ls_number_reflns 2615
_refine_ls_number_restraints 0
_refine_ls_restrained_S_all 1.034
_refine_ls_R_factor_all 0.0727
_refine_ls_R_factor_gt 0.0549
_refine_ls_shift/su_max 0.000
_refine_ls_shift/su_mean 0.000
_refine_ls_structure_factor_coef Fsqd
_refine_ls_weighting_details 'w=1/[\s^2^(Fo^2^)+(0.0912P)^2^+0.4098P] where P=(Fo^2^+2Fc^2^)/3'
_refine_ls_weighting_scheme calc
_refine_ls_wR_factor_gt 0.1368
_refine_ls_wR_factor_ref 0.1609
_reflns_Friedel_coverage 0.000
_reflns_number_gt 2027
_reflns_number_total 2615
_reflns_threshold_expression 'I > 2\s(I)'
_cod_data_source_file d0sc01915a2.cif
_cod_data_source_block 2c-prime
_cod_database_code 1558645
_shelx_shelxl_version_number 2017/1
_shelx_space_group_comment
; 
The symmetry employed for this shelxl refinement is uniquely defined 
by the following loop, which should always be used as a source of 
symmetry information in preference to the above space-group names. 
They are only intended as comments. 
;

loop_
_space_group_symop_operation_xyz
'x, y, z'
'-x+1/2, -y, z+1/2'
'-x, y+1/2, -z'
'x+1/2, -y+1/2, -z+1/2'
'-x, -y, -z'
'x-1/2, y, -z-1/2'
'x, -y-1/2, z'
'-x-1/2, y-1/2, z-1/2'

loop_
_atom_site_label
_atom_site_type_symbol
_atom_site_fract_x
_atom_site_fract_y
_atom_site_fract_z
_atom_site_U_iso_or_equiv
_atom_site_adp_type
_atom_site_occupancy
_atom_site_site_symmetry_order
_atom_site_calc_flag
_atom_site_refinement_flags_posn
_atom_site_refinement_flags_adp
_atom_site_refinement_flags_occupancy
_atom_site_disorder_assembly
_atom_site_disorder_group
Al1 Al 0.64350(5) 0.250000 0.63368(9) 0.0342(2) Uani 1 2 d S T P . .
F1 F 0.57651(14) 0.250000 0.7845(2) 0.0422(5) Uani 0.75 2 d S T P A 1
N1 N 0.72865(11) 0.17947(8) 0.64957(18) 0.0370(4) Uani 1 1 d . . . . .
C1 C 0.81929(14) 0.18756(11) 0.6573(2) 0.0403(5) Uani 1 1 d . . . . .
C2 C 0.86210(18) 0.250000 0.6545(3) 0.0405(6) Uani 1 2 d S T P . .
H2A H 0.927387 0.250000 0.650162 0.049 Uiso 1 2 calc R U P . .
C3 C 0.88150(17) 0.12793(14) 0.6738(3) 0.0565(6) Uani 1 1 d . . . . .
H3A H 0.872429 0.107942 0.772691 0.085 Uiso 1 1 calc R U . . .
H3B H 0.945734 0.141939 0.663199 0.085 Uiso 1 1 calc R U . . .
H3C H 0.866750 0.095174 0.596229 0.085 Uiso 1 1 calc R U . . .
C4 C 0.68898(14) 0.11385(10) 0.6675(2) 0.0407(5) Uani 1 1 d . . . . .
C5 C 0.66391(16) 0.09200(11) 0.8106(3) 0.0465(5) Uani 1 1 d . . . . .
C6 C 0.61857(19) 0.03151(12) 0.8246(3) 0.0591(6) Uani 1 1 d . . . . .
H6A H 0.600711 0.016664 0.921233 0.071 Uiso 1 1 calc R U . . .
C7 C 0.5986(2) -0.00788(12) 0.7010(4) 0.0684(8) Uani 1 1 d . . . . .
C8 C 0.6269(2) 0.01392(12) 0.5617(4) 0.0661(8) Uani 1 1 d . . . . .
H8A H 0.615058 -0.013384 0.477128 0.079 Uiso 1 1 calc R U . . .
C9 C 0.67224(17) 0.07457(11) 0.5402(3) 0.0508(6) Uani 1 1 d . . . . .
C10 C 0.6874(2) 0.13132(12) 0.9484(3) 0.0565(6) Uani 1 1 d . . . . .
H10A H 0.753478 0.127618 0.968535 0.085 Uiso 1 1 calc R U . . .
H10B H 0.652774 0.113846 1.033840 0.085 Uiso 1 1 calc R U . . .
H10C H 0.671319 0.178137 0.932684 0.085 Uiso 1 1 calc R U . . .
C11 C 0.5498(3) -0.07358(15) 0.7193(6) 0.1024(15) Uani 1 1 d . . . . .
H11A H 0.591736 -0.105878 0.765117 0.154 Uiso 1 1 calc R U . . .
H11B H 0.530251 -0.089919 0.621030 0.154 Uiso 1 1 calc R U . . .
H11C H 0.495860 -0.067642 0.783542 0.154 Uiso 1 1 calc R U . . .
C12 C 0.7021(2) 0.09565(14) 0.3879(3) 0.0621(7) Uani 1 1 d . . . . .
H12A H 0.657671 0.127469 0.347041 0.093 Uiso 1 1 calc R U . . .
H12B H 0.705581 0.056651 0.322341 0.093 Uiso 1 1 calc R U . . .
H12C H 0.762824 0.116692 0.394089 0.093 Uiso 1 1 calc R U . . .
C21 C 0.56345(19) 0.250000 0.4549(3) 0.0365(6) Uani 1 2 d S T P A .
C22 C 0.46814(19) 0.250000 0.4790(3) 0.0383(6) Uani 1 2 d S T P . .
H22A H 0.444590 0.250000 0.578140 0.046 Uiso 1 2 calc R U P A .
C23 C 0.4082(2) 0.250000 0.3582(4) 0.0446(7) Uani 1 2 d S T P A .
F23 F 0.31610(14) 0.250000 0.3856(3) 0.0711(6) Uani 1 2 d S T P . .
C24 C 0.4373(2) 0.250000 0.2132(3) 0.0466(7) Uani 1 2 d S T P . .
H24A H 0.394388 0.250000 0.133098 0.056 Uiso 1 2 calc R U P A .
C25 C 0.5302(3) 0.250000 0.1861(3) 0.0499(7) Uani 1 2 d S T P A .
H25A H 0.552369 0.250000 0.086082 0.060 Uiso 1 2 calc R U P . .
C26 C 0.5920(2) 0.250000 0.3051(4) 0.0453(6) Uani 1 2 d S T P . .
H26A H 0.656043 0.250000 0.283976 0.054 Uiso 1 2 calc R U P A .

loop_
_atom_site_aniso_label
_atom_site_aniso_U_11
_atom_site_aniso_U_22
_atom_site_aniso_U_33
_atom_site_aniso_U_23
_atom_site_aniso_U_13
_atom_site_aniso_U_12
Al1 0.0286(4) 0.0374(4) 0.0366(4) 0.000 -0.0008(3) 0.000
F1 0.0330(10) 0.0520(11) 0.0415(11) 0.000 0.0036(8) 0.000
N1 0.0336(8) 0.0414(8) 0.0359(8) -0.0020(6) -0.0006(6) 0.0040(6)
C1 0.0352(9) 0.0552(11) 0.0306(9) -0.0008(8) -0.0001(7) 0.0087(8)
C2 0.0279(12) 0.0627(17) 0.0310(12) 0.000 0.0021(10) 0.000
C3 0.0418(11) 0.0656(14) 0.0621(14) -0.0067(12) -0.0046(10) 0.0161(10)
C4 0.0371(9) 0.0376(9) 0.0474(11) -0.0051(8) -0.0032(8) 0.0080(8)
C5 0.0453(11) 0.0416(10) 0.0525(12) 0.0038(9) -0.0027(9) 0.0069(9)
C6 0.0566(13) 0.0460(12) 0.0748(16) 0.0143(11) -0.0089(12) 0.0027(10)
C7 0.0671(15) 0.0408(11) 0.097(2) 0.0099(13) -0.0314(15) -0.0007(11)
C8 0.0742(16) 0.0404(11) 0.0838(19) -0.0126(12) -0.0348(15) 0.0111(11)
C9 0.0531(12) 0.0449(11) 0.0543(13) -0.0108(9) -0.0141(10) 0.0141(9)
C10 0.0744(16) 0.0523(12) 0.0427(11) 0.0049(10) 0.0022(11) 0.0064(11)
C11 0.108(3) 0.0524(15) 0.147(4) 0.0257(19) -0.059(3) -0.0222(17)
C12 0.0675(15) 0.0668(14) 0.0521(13) -0.0186(12) -0.0085(11) 0.0169(13)
C21 0.0371(13) 0.0345(12) 0.0380(13) 0.000 -0.0037(10) 0.000
C22 0.0386(13) 0.0428(13) 0.0337(13) 0.000 -0.0010(10) 0.000
C23 0.0400(14) 0.0473(15) 0.0465(15) 0.000 -0.0068(12) 0.000
F23 0.0367(9) 0.1100(18) 0.0666(13) 0.000 -0.0099(9) 0.000
C24 0.0616(18) 0.0428(14) 0.0355(14) 0.000 -0.0129(13) 0.000
C25 0.070(2) 0.0452(15) 0.0349(14) 0.000 0.0051(13) 0.000
C26 0.0461(15) 0.0462(14) 0.0435(15) 0.000 0.0088(12) 0.000

loop_
_atom_type_symbol
_atom_type_description
_atom_type_scat_dispersion_real
_atom_type_scat_dispersion_imag
_atom_type_scat_source
C C 0.0181 0.0091 'International Tables Vol C Tables 4.2.6.8 and 6.1.1.4'
H H 0.0000 0.0000 'International Tables Vol C Tables 4.2.6.8 and 6.1.1.4'
Al Al 0.2130 0.2455 'International Tables Vol C Tables 4.2.6.8 and 6.1.1.4'
F F 0.0727 0.0534 'International Tables Vol C Tables 4.2.6.8 and 6.1.1.4'
N N 0.0311 0.0180 'International Tables Vol C Tables 4.2.6.8 and 6.1.1.4'

loop_
_geom_angle_atom_site_label_1
_geom_angle_atom_site_label_2
_geom_angle_atom_site_label_3
_geom_angle
_geom_angle_site_symmetry_1
_geom_angle_site_symmetry_3
_geom_angle_publ_flag
F1 Al1 N1 108.85(7) . . ?
F1 Al1 N1 108.84(7) . 7_565 ?
N1 Al1 N1 97.38(11) . 7_565 ?
F1 Al1 C21 108.09(12) . . ?
N1 Al1 C21 116.55(7) . . ?
N1 Al1 C21 116.55(7) 7_565 . ?
C1 N1 C4 120.02(17) . . ?
C1 N1 Al1 124.20(15) . . ?
C4 N1 Al1 115.55(12) . . ?
N1 C1 C2 123.3(2) . . ?
N1 C1 C3 120.1(2) . . ?
C2 C1 C3 116.57(19) . . ?
C1 C2 C1 127.2(2) . 7_565 ?
C5 C4 C9 121.2(2) . . ?
C5 C4 N1 119.36(18) . . ?
C9 C4 N1 119.4(2) . . ?
C6 C5 C4 118.7(2) . . ?
C6 C5 C10 119.6(2) . . ?
C4 C5 C10 121.6(2) . . ?
C5 C6 C7 121.7(3) . . ?
C8 C7 C6 118.3(2) . . ?
C8 C7 C11 121.0(3) . . ?
C6 C7 C11 120.7(3) . . ?
C7 C8 C9 122.7(2) . . ?
C8 C9 C4 117.4(2) . . ?
C8 C9 C12 120.7(2) . . ?
C4 C9 C12 121.9(2) . . ?
C26 C21 C22 116.1(3) . . ?
C26 C21 Al1 126.7(2) . . ?
C22 C21 Al1 117.2(2) . . ?
C23 C22 C21 120.1(3) . . ?
F23 C23 C24 118.5(3) . . ?
F23 C23 C22 118.5(3) . . ?
C24 C23 C22 123.0(3) . . ?
C23 C24 C25 118.3(3) . . ?
C24 C25 C26 120.0(3) . . ?
C25 C26 C21 122.6(3) . . ?

loop_
_geom_bond_atom_site_label_1
_geom_bond_atom_site_label_2
_geom_bond_distance
_geom_bond_site_symmetry_2
_geom_bond_publ_flag
Al1 F1 1.663(2) . ?
Al1 N1 1.8878(17) . ?
Al1 N1 1.8878(17) 7_565 ?
Al1 C21 1.977(3) . ?
N1 C1 1.330(3) . ?
N1 C4 1.449(3) . ?
C1 C2 1.401(3) . ?
C1 C3 1.509(3) . ?
C4 C5 1.401(3) . ?
C4 C9 1.406(3) . ?
C5 C6 1.389(3) . ?
C5 C10 1.503(3) . ?
C6 C7 1.390(4) . ?
C7 C8 1.383(5) . ?
C7 C11 1.508(4) . ?
C8 C9 1.399(4) . ?
C9 C12 1.491(4) . ?
C21 C26 1.402(4) . ?
C21 C22 1.402(4) . ?
C22 C23 1.388(4) . ?
C23 F23 1.361(4) . ?
C23 C24 1.363(5) . ?
C24 C25 1.373(5) . ?
C25 C26 1.393(5) . ?
